data_4101002
_journal_name_full 'Journal of the American Chemical Society'
_journal_paper_doi 10.1021/ja052707x
_journal_year 2006
_chemical_formula_sum 'C47 H56 Fe N2 P'
_chemical_formula_weight 735.76
_space_group_IT_number 2
_symmetry_cell_setting triclinic
_symmetry_space_group_name_Hall '-P 1'
_symmetry_space_group_name_H-M 'P -1'
_cell_angle_alpha 91.312(3)
_cell_angle_beta 98.647(3)
_cell_angle_gamma 114.896(2)
_cell_formula_units_Z 2
_cell_length_a 12.226(2)
_cell_length_b 13.316(3)
_cell_length_c 14.410(3)
_cell_measurement_temperature 193(2)
_cell_volume 2094.0(7)
_diffrn_ambient_temperature 193(2)
_exptl_crystal_density_diffrn 1.167
_cod_depositor_comments
;
The following automatic conversions were performed:
'_symmetry_cell_setting' value 'Triclinic' changed to 'triclinic'
according to '/home/saulius/struct/CIF-dictionaries/cif_core.dic'
dictionary named 'cif_core.dic' version 2.4.1 from 2010-06-29.

Automatic conversion script
Id: cif_fix_enum 1527 2010-12-29 10:47:43Z saulius 
;
_cod_database_code 4101002

loop_
_symmetry_equiv_pos_as_xyz
'x, y, z'
'-x, -y, -z'

loop_
_atom_site_label
_atom_site_type_symbol
_atom_site_fract_x
_atom_site_fract_y
_atom_site_fract_z
_atom_site_U_iso_or_equiv
_atom_site_adp_type
_atom_site_occupancy
_atom_site_symmetry_multiplicity
_atom_site_calc_flag
_atom_site_refinement_flags
_atom_site_disorder_assembly
_atom_site_disorder_group
Fe1 Fe 0.76473(3) 0.30165(3) 0.24152(2) 0.02725(11) Uani 1 1 d . . .
P14 P 0.66066(6) 0.18748(5) 0.34078(4) 0.02790(16) Uani 1 1 d . . .
N21 N 0.69463(18) 0.36577(17) 0.14163(14) 0.0302(5) Uani 1 1 d . . .
N11 N 0.89128(18) 0.29065(16) 0.17950(13) 0.0284(5) Uani 1 1 d . . .
C134 C 0.5970(2) 0.24359(19) 0.42510(16) 0.0268(5) Uani 1 1 d . . .
C14 C 0.7466(2) 0.1275(2) 0.41821(16) 0.0295(6) Uani 1 1 d . . .
C12 C 0.9889(2) 0.2736(2) 0.23583(17) 0.0287(6) Uani 1 1 d . . .
C63 C 0.6672(3) 0.5233(2) 0.20752(19) 0.0441(7) Uani 1 1 d . . .
C22 C 0.9919(2) 0.1695(2) 0.22954(17) 0.0334(6) Uani 1 1 d . . .
C62 C 1.0768(2) 0.3612(2) 0.29982(17) 0.0311(6) Uani 1 1 d . . .
C102 C 1.0696(2) 0.4719(2) 0.31222(18) 0.0378(7) Uani 1 1 d . . .
H102 H 0.9824 0.4556 0.3001 0.045 Uiso 1 1 calc R . .
C72 C 0.8926(2) 0.0689(2) 0.16879(19) 0.0386(7) Uani 1 1 d . . .
H72 H 0.8359 0.0930 0.1310 0.046 Uiso 1 1 calc R . .
C21 C 0.9026(2) 0.3174(2) 0.09087(18) 0.0344(6) Uani 1 1 d . . .
C184 C 0.5523(2) 0.3201(2) 0.39534(18) 0.0356(6) Uani 1 1 d . . .
H184 H 0.5551 0.3405 0.3341 0.043 Uiso 1 1 calc R . .
C144 C 0.5935(2) 0.2166(2) 0.51738(17) 0.0343(6) Uani 1 1 d . . .
H144 H 0.6237 0.1663 0.5391 0.041 Uiso 1 1 calc R . .
C24 C 0.6946(3) 0.0196(2) 0.44341(19) 0.0407(7) Uani 1 1 d . . .
H24 H 0.6115 -0.0248 0.4227 0.049 Uiso 1 1 calc R . .
C31 C 0.8258(2) 0.3550(2) 0.03574(18) 0.0390(7) Uani 1 1 d . . .
H31 H 0.8360 0.3611 -0.0269 0.047 Uiso 1 1 calc R . .
C13 C 0.6154(2) 0.4147(2) 0.16334(17) 0.0345(6) Uani 1 1 d . . .
C23 C 0.4870(3) 0.3505(3) 0.14574(18) 0.0410(7) Uani 1 1 d . . .
C52 C 1.1728(2) 0.3454(2) 0.35212(19) 0.0404(7) Uani 1 1 d . . .
H52 H 1.2331 0.4034 0.3936 0.049 Uiso 1 1 calc R . .
C64 C 0.8710(2) 0.1919(2) 0.44963(18) 0.0382(7) Uani 1 1 d . . .
H64 H 0.9078 0.2643 0.4332 0.046 Uiso 1 1 calc R . .
C41 C 0.7362(2) 0.3850(2) 0.05985(18) 0.0362(6) Uani 1 1 d . . .
C74 C 0.5264(2) 0.0626(2) 0.28297(18) 0.0364(6) Uani 1 1 d . . .
C174 C 0.5038(3) 0.3662(2) 0.4551(2) 0.0425(7) Uani 1 1 d . . .
H174 H 0.4731 0.4162 0.4338 0.051 Uiso 1 1 calc R . .
C154 C 0.5457(3) 0.2635(2) 0.57775(19) 0.0421(7) Uani 1 1 d . . .
H154 H 0.5439 0.2445 0.6394 0.051 Uiso 1 1 calc R . .
C11 C 1.0046(3) 0.3111(3) 0.04692(19) 0.0497(8) Uani 1 1 d . . .
H11A H 1.0803 0.3452 0.0910 0.075 Uiso 1 1 calc R . .
H11B H 1.0122 0.3494 -0.0091 0.075 Uiso 1 1 calc R . .
H11C H 0.9862 0.2346 0.0309 0.075 Uiso 1 1 calc R . .
C82 C 0.8204(3) -0.0177(2) 0.2314(2) 0.0494(8) Uani 1 1 d . . .
H82A H 0.8734 -0.0447 0.2672 0.074 Uiso 1 1 calc R . .
H82B H 0.7536 -0.0786 0.1925 0.074 Uiso 1 1 calc R . .
H82C H 0.7889 0.0159 0.2736 0.074 Uiso 1 1 calc R . .
C112 C 1.1208(3) 0.5285(2) 0.4127(2) 0.0519(8) Uani 1 1 d . . .
H11D H 1.0806 0.4780 0.4564 0.078 Uiso 1 1 calc R . .
H11E H 1.1068 0.5939 0.4183 0.078 Uiso 1 1 calc R . .
H11F H 1.2072 0.5489 0.4267 0.078 Uiso 1 1 calc R . .
C32 C 1.0903(2) 0.1582(2) 0.2842(2) 0.0405(7) Uani 1 1 d . . .
H32 H 1.0949 0.0903 0.2801 0.049 Uiso 1 1 calc R . .
C42 C 1.1796(3) 0.2450(2) 0.3434(2) 0.0453(7) Uani 1 1 d . . .
H42 H 1.2453 0.2363 0.3778 0.054 Uiso 1 1 calc R . .
C122 C 1.1288(3) 0.5507(2) 0.2408(2) 0.0620(9) Uani 1 1 d . . .
H12A H 1.2144 0.5678 0.2495 0.093 Uiso 1 1 calc R . .
H12B H 1.1193 0.6180 0.2498 0.093 Uiso 1 1 calc R . .
H12C H 1.0900 0.5160 0.1781 0.093 Uiso 1 1 calc R . .
C84 C 0.4199(3) 0.0114(2) 0.3203(2) 0.0459(7) Uani 1 1 d . . .
H84 H 0.4149 0.0409 0.3778 0.055 Uiso 1 1 calc R . .
C54 C 0.9407(3) 0.1488(3) 0.5054(2) 0.0480(8) Uani 1 1 d . . .
H54 H 1.0238 0.1927 0.5265 0.058 Uiso 1 1 calc R . .
C34 C 0.7644(3) -0.0227(3) 0.4988(2) 0.0525(8) Uani 1 1 d . . .
H34 H 0.7279 -0.0950 0.5156 0.063 Uiso 1 1 calc R . .
C164 C 0.5011(3) 0.3380(2) 0.5463(2) 0.0441(7) Uani 1 1 d . . .
H164 H 0.4691 0.3695 0.5868 0.053 Uiso 1 1 calc R . .
C53 C 0.5898(3) 0.5674(3) 0.2315(2) 0.0555(9) Uani 1 1 d . . .
H53 H 0.6231 0.6400 0.2596 0.067 Uiso 1 1 calc R . .
C124 C 0.5310(3) 0.0172(3) 0.1963(2) 0.0536(8) Uani 1 1 d . . .
H124 H 0.6005 0.0506 0.1691 0.064 Uiso 1 1 calc R . .
C73 C 0.4308(3) 0.2314(3) 0.1016(2) 0.0534(8) Uani 1 1 d . . .
H73 H 0.4927 0.2030 0.1173 0.064 Uiso 1 1 calc R . .
C44 C 0.8876(3) 0.0415(3) 0.5295(2) 0.0523(8) Uani 1 1 d . . .
H44 H 0.9347 0.0125 0.5663 0.063 Uiso 1 1 calc R . .
C51 C 0.6918(3) 0.4495(3) -0.0095(2) 0.0554(9) Uani 1 1 d . . .
H51A H 0.6052 0.4252 -0.0130 0.083 Uiso 1 1 calc R . .
H51B H 0.7082 0.4367 -0.0707 0.083 Uiso 1 1 calc R . .
H51C H 0.7338 0.5275 0.0112 0.083 Uiso 1 1 calc R . .
C103 C 0.8053(3) 0.5892(2) 0.2353(2) 0.0558(9) Uani 1 1 d . . .
H103 H 0.8438 0.5518 0.2016 0.067 Uiso 1 1 calc R . .
C43 C 0.4650(3) 0.5064(3) 0.2147(2) 0.0598(10) Uani 1 1 d . . .
H43 H 0.4146 0.5373 0.2318 0.072 Uiso 1 1 calc R . .
C92 C 0.9424(3) 0.0153(3) 0.1014(2) 0.0663(10) Uani 1 1 d . . .
H92A H 0.9880 0.0696 0.0625 0.099 Uiso 1 1 calc R . .
H92B H 0.8755 -0.0452 0.0623 0.099 Uiso 1 1 calc R . .
H92C H 0.9951 -0.0122 0.1371 0.099 Uiso 1 1 calc R . .
C83 C 0.3180(3) 0.1549(3) 0.1405(2) 0.0707(10) Uani 1 1 d . . .
H83A H 0.3357 0.1645 0.2082 0.106 Uiso 1 1 calc R . .
H83B H 0.2962 0.0789 0.1192 0.106 Uiso 1 1 calc R . .
H83C H 0.2510 0.1730 0.1186 0.106 Uiso 1 1 calc R . .
C94 C 0.3214(3) -0.0823(3) 0.2741(2) 0.0634(10) Uani 1 1 d . . .
H94 H 0.2511 -0.1154 0.3006 0.076 Uiso 1 1 calc R . .
C33 C 0.4149(3) 0.3994(3) 0.1725(2) 0.0532(9) Uani 1 1 d . . .
H33 H 0.3302 0.3587 0.1615 0.064 Uiso 1 1 calc R . .
C104 C 0.3274(4) -0.1265(3) 0.1892(3) 0.0745(11) Uani 1 1 d . . .
H104 H 0.2610 -0.1894 0.1577 0.089 Uiso 1 1 calc R . .
C114 C 0.4324(4) -0.0774(3) 0.1506(3) 0.0734(11) Uani 1 1 d . . .
H114 H 0.4369 -0.1081 0.0934 0.088 Uiso 1 1 calc R . .
C113 C 0.8425(3) 0.5857(3) 0.3406(3) 0.0848(13) Uani 1 1 d . . .
H11G H 0.8022 0.6180 0.3754 0.127 Uiso 1 1 calc R . .
H11H H 0.9296 0.6270 0.3586 0.127 Uiso 1 1 calc R . .
H11I H 0.8190 0.5099 0.3542 0.127 Uiso 1 1 calc R . .
C93 C 0.3999(4) 0.2218(4) -0.0050(3) 0.1142(18) Uani 1 1 d . . .
H93A H 0.3433 0.2535 -0.0234 0.171 Uiso 1 1 calc R . .
H93B H 0.3634 0.1449 -0.0291 0.171 Uiso 1 1 calc R . .
H93C H 0.4733 0.2611 -0.0301 0.171 Uiso 1 1 calc R . .
C123 C 0.8525(4) 0.7090(3) 0.2095(4) 0.130(2) Uani 1 1 d . . .
H12D H 0.8258 0.7092 0.1433 0.196 Uiso 1 1 calc R . .
H12E H 0.9404 0.7438 0.2236 0.196 Uiso 1 1 calc R . .
H12F H 0.8210 0.7493 0.2452 0.196 Uiso 1 1 calc R . .

loop_
_atom_site_aniso_label
_atom_site_aniso_U_11
_atom_site_aniso_U_22
_atom_site_aniso_U_33
_atom_site_aniso_U_23
_atom_site_aniso_U_13
_atom_site_aniso_U_12
Fe1 0.0275(2) 0.0324(2) 0.0254(2) 0.00891(15) 0.00817(15) 0.01484(17)
P14 0.0302(4) 0.0291(4) 0.0264(3) 0.0064(3) 0.0088(3) 0.0131(3)
N21 0.0269(11) 0.0377(12) 0.0286(11) 0.0097(9) 0.0066(9) 0.0153(10)
N11 0.0261(11) 0.0331(12) 0.0264(11) 0.0047(9) 0.0063(9) 0.0126(10)
C134 0.0230(13) 0.0250(13) 0.0276(13) 0.0026(11) 0.0059(10) 0.0051(11)
C14 0.0357(15) 0.0327(14) 0.0256(13) 0.0066(11) 0.0113(11) 0.0180(13)
C12 0.0235(13) 0.0365(15) 0.0287(13) 0.0069(11) 0.0114(11) 0.0128(12)
C63 0.055(2) 0.0506(19) 0.0395(16) 0.0129(14) 0.0080(14) 0.0346(17)
C22 0.0309(15) 0.0386(16) 0.0321(14) 0.0052(12) 0.0114(12) 0.0143(13)
C62 0.0285(14) 0.0330(15) 0.0317(14) 0.0049(12) 0.0101(12) 0.0113(12)
C102 0.0297(15) 0.0354(16) 0.0436(16) 0.0003(13) 0.0042(13) 0.0103(13)
C72 0.0371(16) 0.0399(16) 0.0409(16) -0.0011(13) 0.0116(13) 0.0172(14)
C21 0.0315(15) 0.0415(16) 0.0298(14) 0.0046(12) 0.0097(12) 0.0137(13)
C184 0.0403(16) 0.0418(16) 0.0293(14) 0.0030(12) 0.0054(12) 0.0221(14)
C144 0.0407(16) 0.0310(14) 0.0323(14) 0.0084(12) 0.0129(12) 0.0140(13)
C24 0.0377(16) 0.0403(16) 0.0476(17) 0.0149(14) 0.0129(14) 0.0179(14)
C31 0.0375(16) 0.0574(19) 0.0246(13) 0.0110(13) 0.0105(12) 0.0207(15)
C13 0.0376(16) 0.0509(18) 0.0239(13) 0.0134(12) 0.0070(12) 0.0266(14)
C23 0.0406(17) 0.066(2) 0.0263(14) 0.0109(13) 0.0033(12) 0.0325(16)
C52 0.0293(15) 0.0425(17) 0.0421(16) 0.0036(13) -0.0001(13) 0.0106(13)
C64 0.0429(17) 0.0363(16) 0.0373(15) 0.0068(12) 0.0096(13) 0.0180(14)
C41 0.0328(15) 0.0468(17) 0.0303(14) 0.0126(12) 0.0059(12) 0.0176(14)
C74 0.0391(16) 0.0329(15) 0.0362(15) 0.0031(12) 0.0036(13) 0.0155(13)
C174 0.0449(17) 0.0448(17) 0.0430(17) -0.0006(14) 0.0046(14) 0.0255(15)
C154 0.0508(18) 0.0410(17) 0.0313(15) 0.0019(13) 0.0154(13) 0.0141(15)
C11 0.0487(18) 0.074(2) 0.0389(17) 0.0154(15) 0.0234(14) 0.0325(17)
C82 0.0493(19) 0.0355(17) 0.059(2) -0.0025(14) 0.0157(16) 0.0123(15)
C112 0.0499(19) 0.0462(18) 0.054(2) -0.0084(15) 0.0075(16) 0.0166(16)
C32 0.0390(16) 0.0381(16) 0.0512(18) 0.0085(14) 0.0109(14) 0.0218(14)
C42 0.0334(16) 0.0507(19) 0.0541(19) 0.0129(15) 0.0009(14) 0.0221(15)
C122 0.083(3) 0.0428(19) 0.063(2) 0.0159(16) 0.0249(19) 0.0253(19)
C84 0.0445(18) 0.0422(17) 0.0398(16) 0.0064(13) 0.0038(14) 0.0090(15)
C54 0.0417(18) 0.059(2) 0.0446(18) 0.0042(15) 0.0022(14) 0.0246(17)
C34 0.062(2) 0.0505(19) 0.062(2) 0.0288(16) 0.0255(18) 0.0341(18)
C164 0.0416(17) 0.0456(18) 0.0450(18) -0.0079(14) 0.0161(14) 0.0164(15)
C53 0.073(2) 0.067(2) 0.0454(19) 0.0038(16) 0.0023(17) 0.050(2)
C124 0.058(2) 0.055(2) 0.0485(19) -0.0066(16) 0.0069(16) 0.0256(18)
C73 0.0260(16) 0.069(2) 0.060(2) -0.0039(17) 0.0044(14) 0.0168(16)
C44 0.058(2) 0.070(2) 0.0516(19) 0.0220(17) 0.0137(16) 0.0468(19)
C51 0.059(2) 0.082(2) 0.0398(17) 0.0329(16) 0.0162(15) 0.0402(19)
C103 0.056(2) 0.0392(18) 0.075(2) 0.0057(16) 0.0097(18) 0.0236(17)
C43 0.075(3) 0.098(3) 0.0399(18) 0.0102(18) 0.0088(17) 0.070(2)
C92 0.057(2) 0.069(2) 0.066(2) -0.0191(18) 0.0229(18) 0.0183(19)
C83 0.049(2) 0.080(3) 0.078(3) 0.023(2) 0.0106(19) 0.022(2)
C94 0.051(2) 0.053(2) 0.059(2) 0.0097(18) -0.0029(17) 0.0005(17)
C33 0.0401(18) 0.095(3) 0.0393(17) 0.0138(18) 0.0043(14) 0.0438(19)
C104 0.066(3) 0.048(2) 0.077(3) -0.010(2) -0.018(2) 0.004(2)
C114 0.084(3) 0.066(2) 0.061(2) -0.027(2) -0.008(2) 0.032(2)
C113 0.068(3) 0.105(3) 0.075(3) -0.031(2) -0.017(2) 0.043(2)
C93 0.096(3) 0.123(4) 0.056(3) -0.025(2) 0.023(2) -0.019(3)
C123 0.086(3) 0.048(3) 0.243(6) 0.042(3) 0.021(4) 0.017(2)

loop_
_geom_bond_atom_site_label_1
_geom_bond_atom_site_label_2
_geom_bond_distance
_geom_bond_site_symmetry_2
_geom_bond_publ_flag
Fe1 N11 1.953(2) . ?
Fe1 N21 1.9588(19) . ?
Fe1 P14 2.2348(8) . ?
P14 C134 1.836(2) . ?
P14 C74 1.839(3) . ?
P14 C14 1.839(3) . ?
N21 C41 1.340(3) . ?
N21 C13 1.440(3) . ?
N11 C21 1.345(3) . ?
N11 C12 1.442(3) . ?
C134 C144 1.388(3) . ?
C134 C184 1.393(3) . ?
C14 C24 1.387(3) . ?
C14 C64 1.389(3) . ?
C12 C62 1.402(3) . ?
C12 C22 1.403(3) . ?
C63 C53 1.385(4) . ?
C63 C13 1.401(4) . ?
C63 C103 1.521(4) . ?
C22 C32 1.401(3) . ?
C22 C72 1.514(3) . ?
C62 C52 1.392(3) . ?
C62 C102 1.522(3) . ?
C102 C122 1.522(4) . ?
C102 C112 1.529(4) . ?
C72 C92 1.529(4) . ?
C72 C82 1.534(4) . ?
C21 C31 1.397(3) . ?
C21 C11 1.512(3) . ?
C184 C174 1.380(3) . ?
C144 C154 1.387(3) . ?
C24 C34 1.380(4) . ?
C31 C41 1.399(3) . ?
C13 C23 1.415(4) . ?
C23 C33 1.387(4) . ?
C23 C73 1.515(4) . ?
C52 C42 1.379(4) . ?
C64 C54 1.389(4) . ?
C41 C51 1.517(3) . ?
C74 C84 1.389(4) . ?
C74 C124 1.394(4) . ?
C174 C164 1.376(4) . ?
C154 C164 1.375(4) . ?
C32 C42 1.367(4) . ?
C84 C94 1.381(4) . ?
C54 C44 1.376(4) . ?
C34 C44 1.376(4) . ?
C53 C43 1.371(4) . ?
C124 C114 1.385(4) . ?
C73 C93 1.515(4) . ?
C73 C83 1.526(4) . ?
C103 C113 1.524(4) . ?
C103 C123 1.528(4) . ?
C43 C33 1.374(4) . ?
C94 C104 1.372(5) . ?
C104 C114 1.382(5) . ?
